data_4339916
loop_
_publ_author_name
'Cheng, Fei'
'Hector, Andrew L.'
'Levason, William'
'Reid, Gillian'
'Webster, Michael'
'Zhang, Wenjian'

_publ_section_title
;
 Preparation, characterization, and structural systematics of diphosphane
 and diarsane complexes of gallium(III) halides.
;
_journal_issue 17
_journal_name_full 'Inorganic chemistry'
_journal_page_first 7215
_journal_page_last 7223
_journal_paper_doi 10.1021/ic700895r
_journal_volume 46
_journal_year 2007
_chemical_formula_moiety 'C3 H9 As Br3 Ga'
_chemical_formula_sum 'C3 H9 As Br3 Ga'
_chemical_formula_weight 429.47
_chemical_name_systematic
; 
 Tribromido(trimethylarsane)gallium(III) 
;
_space_group_IT_number 11
_symmetry_cell_setting monoclinic
_symmetry_Int_Tables_number 11
_symmetry_space_group_name_Hall '-P 2yb'
_symmetry_space_group_name_H-M 'P 1 21/m 1'
_atom_sites_solution_hydrogens geom
_atom_sites_solution_primary direct
_atom_sites_solution_secondary difmap
_audit_creation_date 2007-04-17
_audit_creation_method 'SHELXL-97 + hand edit'
_cell_angle_alpha 90.00
_cell_angle_beta 113.57(3)
_cell_angle_gamma 90.00
_cell_formula_units_Z 2
_cell_length_a 6.677(3)
_cell_length_b 10.674(6)
_cell_length_c 7.877(4)
_cell_measurement_reflns_used 1201
_cell_measurement_temperature 120(2)
_cell_measurement_theta_max 27.48
_cell_measurement_theta_min 1.00
_cell_volume 514.6(5)
_computing_structure_refinement 'SHELXL-97 (Sheldrick, 1997)'
_computing_structure_solution 'SHELXS-97 (Sheldrick, 1997)'
_diffrn_ambient_temperature 120(2)
_diffrn_measured_fraction_theta_full 0.993
_diffrn_measured_fraction_theta_max 0.993
_diffrn_measurement_device_type 'Bruker-Nonius 95mm CCD camera on \k-goniostat'
_diffrn_measurement_method '\f & \w scans'
_diffrn_radiation_monochromator graphite
_diffrn_radiation_source 'Bruker-Nonius FR591 rotating anode'
_diffrn_radiation_type MoK\a
_diffrn_radiation_wavelength 0.71073
_diffrn_reflns_av_R_equivalents 0.1070
_diffrn_reflns_av_sigmaI/netI 0.1147
_diffrn_reflns_limit_h_max 8
_diffrn_reflns_limit_h_min -8
_diffrn_reflns_limit_k_max 13
_diffrn_reflns_limit_k_min -12
_diffrn_reflns_limit_l_max 8
_diffrn_reflns_limit_l_min -10
_diffrn_reflns_number 6161
_diffrn_reflns_theta_full 27.55
_diffrn_reflns_theta_max 27.55
_diffrn_reflns_theta_min 3.33
_diffrn_standards_decay_% 0
_diffrn_standards_number 0
_exptl_absorpt_coefficient_mu 17.435
_exptl_absorpt_correction_T_max 1.0000
_exptl_absorpt_correction_T_min 0.3630
_exptl_absorpt_correction_type multi-scan
_exptl_absorpt_process_details 'G.M. Sheldrick, (2003). SADABS. Version 2.10. Bruker AXS Inc.'
_exptl_crystal_colour colourless
_exptl_crystal_density_diffrn 2.772
_exptl_crystal_density_method 'not measured'
_exptl_crystal_description block
_exptl_crystal_F_000 392
_exptl_crystal_size_max 0.12
_exptl_crystal_size_mid 0.06
_exptl_crystal_size_min 0.04
_refine_diff_density_max 1.283
_refine_diff_density_min -1.009
_refine_diff_density_rms 0.237
_refine_ls_extinction_method none
_refine_ls_goodness_of_fit_ref 0.978
_refine_ls_hydrogen_treatment noref
_refine_ls_matrix_type full
_refine_ls_number_parameters 44
_refine_ls_number_reflns 1249
_refine_ls_number_restraints 0
_refine_ls_restrained_S_all 0.978
_refine_ls_R_factor_all 0.1320
_refine_ls_R_factor_gt 0.0498
_refine_ls_shift/su_max 0.000
_refine_ls_shift/su_mean 0.000
_refine_ls_structure_factor_coef Fsqd
_refine_ls_weighting_details 'w=1/[\s^2^(Fo^2^)+(0.0415P)^2^+0.0000P] where P=(Fo^2^+2Fc^2^)/3'
_refine_ls_weighting_scheme calc
_refine_ls_wR_factor_gt 0.0809
_refine_ls_wR_factor_ref 0.0999
_reflns_number_gt 686
_reflns_number_total 1249
_reflns_threshold_expression I>2sigma(I)
_cod_data_source_file ic700895r-file001.cif
_cod_data_source_block 06fc029_[C3H9AsBr3Ga]
_cod_original_sg_symbol_H-M 'P 21/m'
_cod_database_code 4339916

loop_
_symmetry_equiv_pos_as_xyz
'x, y, z'
'-x, y+1/2, -z'
'-x, -y, -z'
'x, -y-1/2, z'

loop_
_atom_site_label
_atom_site_type_symbol
_atom_site_fract_x
_atom_site_fract_y
_atom_site_fract_z
_atom_site_U_iso_or_equiv
_atom_site_adp_type
_atom_site_occupancy
_atom_site_symmetry_multiplicity
_atom_site_calc_flag
_atom_site_refinement_flags
Ga1 Ga 0.40862(19) 0.2500 0.4181(2) 0.0298(4) Uani 1 2 d S
Br1 Br 0.75313(18) 0.2500 0.4134(2) 0.0383(4) Uani 1 2 d S
Br2 Br 0.21645(13) 0.07151(8) 0.27452(14) 0.0379(3) Uani 1 1 d .
As1 As 0.43770(18) 0.2500 0.73656(19) 0.0307(4) Uani 1 2 d S
C1 C 0.7345(17) 0.2500 0.9143(18) 0.039(3) Uani 1 2 d S
H1A H 0.7372 0.2500 1.0396 0.058 Uiso 1 2 calc SR
H1B H 0.8091 0.3250 0.8971 0.058 Uiso 0.50 1 calc PR
H1C H 0.8091 0.1750 0.8971 0.058 Uiso 0.50 1 calc PR
C2 C 0.2985(14) 0.1064(7) 0.7898(14) 0.042(3) Uani 1 1 d .
H2A H 0.3725 0.0299 0.7768 0.063 Uiso 1 1 calc R
H2B H 0.1449 0.1037 0.7029 0.063 Uiso 1 1 calc R
H2C H 0.3073 0.1124 0.9167 0.063 Uiso 1 1 calc R

loop_
_atom_site_aniso_label
_atom_site_aniso_U_11
_atom_site_aniso_U_22
_atom_site_aniso_U_33
_atom_site_aniso_U_23
_atom_site_aniso_U_13
_atom_site_aniso_U_12
Ga1 0.0254(7) 0.0308(7) 0.0347(9) 0.000 0.0135(6) 0.000
Br1 0.0291(7) 0.0425(7) 0.0479(10) 0.000 0.0200(7) 0.000
Br2 0.0335(5) 0.0334(5) 0.0464(7) -0.0044(5) 0.0156(5) -0.0044(4)
As1 0.0276(6) 0.0314(7) 0.0343(9) 0.000 0.0137(6) 0.000
C1 0.032(7) 0.053(8) 0.034(9) 0.000 0.016(7) 0.000
C2 0.044(5) 0.034(5) 0.057(7) 0.008(5) 0.030(6) -0.001(4)

loop_
_atom_type_symbol
_atom_type_description
_atom_type_scat_dispersion_real
_atom_type_scat_dispersion_imag
_atom_type_scat_source
C C 0.0033 0.0016 'International Tables Vol C Tables 4.2.6.8 and 6.1.1.4'
H H 0.0000 0.0000 'International Tables Vol C Tables 4.2.6.8 and 6.1.1.4'
Ga Ga 0.2307 1.6083 'International Tables Vol C Tables 4.2.6.8 and 6.1.1.4'
As As 0.0499 2.0058 'International Tables Vol C Tables 4.2.6.8 and 6.1.1.4'
Br Br -0.2901 2.4595 'International Tables Vol C Tables 4.2.6.8 and 6.1.1.4'

loop_
_geom_angle_atom_site_label_1
_geom_angle_atom_site_label_2
_geom_angle_atom_site_label_3
_geom_angle
_geom_angle_site_symmetry_1
_geom_angle_site_symmetry_3
Br1 Ga1 Br2 110.56(5) . .
Br1 Ga1 Br2 110.56(5) . 4_565
Br2 Ga1 Br2 110.22(8) . 4_565
Br1 Ga1 As1 110.22(7) . .
Br2 Ga1 As1 107.59(5) . .
Br2 Ga1 As1 107.59(5) 4_565 .
C1 As1 C2 106.8(4) . .
C1 As1 C2 106.8(4) . 4_565
C2 As1 C2 105.7(5) . 4_565
C1 As1 Ga1 112.7(4) . .
C2 As1 Ga1 112.2(3) . .
C2 As1 Ga1 112.2(3) 4_565 .
As1 C1 H1A 109.5 . .
As1 C1 H1B 109.5 . .
H1A C1 H1B 109.5 . .
As1 C1 H1C 109.5 . .
H1A C1 H1C 109.5 . .
H1B C1 H1C 109.5 . .
As1 C2 H2A 109.5 . .
As1 C2 H2B 109.5 . .
H2A C2 H2B 109.5 . .
As1 C2 H2C 109.5 . .
H2A C2 H2C 109.5 . .
H2B C2 H2C 109.5 . .

loop_
_geom_bond_atom_site_label_1
_geom_bond_atom_site_label_2
_geom_bond_distance
_geom_bond_site_symmetry_2
Ga1 Br1 2.3154(19) .
Ga1 Br2 2.3226(15) .
Ga1 Br2 2.3226(15) 4_565
Ga1 As1 2.438(2) .
As1 C1 1.915(12) .
As1 C2 1.924(8) .
As1 C2 1.924(8) 4_565
C1 H1A 0.9800 .
C1 H1B 0.9800 .
C1 H1C 0.9800 .
C2 H2A 0.9800 .
C2 H2B 0.9800 .
C2 H2C 0.9800 .

loop_
_geom_torsion_atom_site_label_1
_geom_torsion_atom_site_label_2
_geom_torsion_atom_site_label_3
_geom_torsion_atom_site_label_4
_geom_torsion
_geom_torsion_site_symmetry_1
_geom_torsion_site_symmetry_4
Br1 Ga1 As1 C1 0.000(2) . .
Br2 Ga1 As1 C1 120.63(4) . .
Br2 Ga1 As1 C1 -120.63(4) 4_565 .
Br1 Ga1 As1 C2 -120.6(3) . .
Br2 Ga1 As1 C2 0.0(3) . .
Br2 Ga1 As1 C2 118.8(3) 4_565 .
Br1 Ga1 As1 C2 120.6(3) . 4_565
Br2 Ga1 As1 C2 -118.8(3) . 4_565
Br2 Ga1 As1 C2 0.0(3) 4_565 4_565
